data_1007022
loop_
_publ_author_name
'Seethanen, D'
'Durif, A'

_publ_section_title
;
Structure cristalline du trimetaphosphate de baryum-potassium
monohydrate:  Ba K P~3~ O~9~ (H~2~ O)
;
_journal_coden_ASTM ACBCAR
_journal_name_full 'Acta Crystallographica B (24,1968-38,1982)'
_journal_page_first 1091
_journal_page_last 1093
_journal_paper_doi 10.1107/S0567740878004987
_journal_volume 34
_journal_year 1978
_chemical_formula_structural 'BA K P3 O9 (H2 O)'
_chemical_formula_sum 'Ba H2 K O10 P3'
_chemical_name_systematic 'Barium potassium cyclo-triphosphate hydrate'
_space_group_IT_number 14
_symmetry_cell_setting monoclinic
_symmetry_Int_Tables_number 14
_symmetry_space_group_name_Hall '-P 2yn'
_symmetry_space_group_name_H-M 'P 1 21/n 1'
_cell_angle_alpha 90
_cell_angle_beta 95.24(5)
_cell_angle_gamma 90
_cell_formula_units_Z 4
_cell_length_a 7.34(1)
_cell_length_b 17.77(2)
_cell_length_c 7.18(1)
_cell_volume 932.6
_refine_ls_R_factor_all 0.064
_cod_original_formula_sum 'H2 Ba K O10 P3'
_cod_database_code 1007022

loop_
_symmetry_equiv_pos_as_xyz
x,y,z
1/2+x,1/2-y,1/2+z
-x,-y,-z
1/2-x,1/2+y,1/2-z

loop_
_atom_site_label
_atom_site_type_symbol
_atom_site_symmetry_multiplicity
_atom_site_Wyckoff_symbol
_atom_site_fract_x
_atom_site_fract_y
_atom_site_fract_z
_atom_site_occupancy
_atom_site_attached_hydrogens
_atom_site_calc_flag
Ba1 Ba2+ 4 e 0.2356(4) 0.0445(2) 0.1420(4) 1. 0 d
K1 K1+ 4 e 0.3962(15) 0.2459(6) 0.4882(14) 1. 0 d
P1 P5+ 4 e 0.2548(16) 0.3919(6) 0.8079(15) 1. 0 d
P2 P5+ 4 e 0.3852(17) 0.2509(7) 0.9935(17) 1. 0 d
P3 P5+ 4 e 0.0437(16) 0.1053(7) 0.6172(17) 1. 0 d
O1 O2- 4 e 0.2428(42) 0.3040(15) 0.8697(44) 1. 0 d
O2 O2- 4 e 0.3617(38) 0.4284(13) -0.0015(36) 1. 0 d
O3 O2- 4 e 0.4750(38) 0.3092(17) 0.1529(39) 1. 0 d
O4 O2- 4 e 0.0637(40) 0.4200(15) 0.7914(42) 1. 0 d
O5 O2- 4 e 0.3668(46) 0.3982(19) 0.6427(44) 1. 0 d
O6 O2- 4 e 0.5275(42) 0.2230(18) 0.8809(44) 1. 0 d
O7 O2- 4 e 0.2694(37) 0.1972(15) 0.0881(35) 1. 0 d
O8 O2- 4 e 0.0432(41) 0.0638(17) 0.7944(42) 1. 0 d
O9 O2- 4 e 0.7047(39) 0.3957(17) 0.0064(41) 1. 0 d
O10 O2- 4 e 0.4983(41) 0.0729(16) 0.0831(42) 1. 2 d

loop_
_atom_type_symbol
_atom_type_oxidation_number
Ba2+ 2.000
K1+ 1.000
P5+ 5.000
O2- -2.000
H1+ 1.000
